data_7117454
loop_
_publ_author_name
'Shen, W.'
'El Sayed Moussa, M.'
'Yao, Y.'
'Lescop, C.'

_publ_section_title
;
 Supramolecular metallacycles with a 'pseudo double-paracyclophane'
 structure based on flexible \p-conjugated linkers.
;
_journal_issue 58
_journal_name_full 'Chemical communications (Cambridge, England)'
_journal_page_first 11560
_journal_page_last 11563
_journal_paper_doi 10.1039/c5cc03778f
_journal_volume 51
_journal_year 2015
_chemical_formula_moiety 'C108 H102 B0 Cl0 Cu4 F0 N12 P4'
_chemical_formula_sum 'C108 H102 B0 Cl0 Cu4 F0 N12 P4'
_chemical_formula_weight 1946.06
_chemical_name_systematic
; 
 ? 
;
_space_group_IT_number 15
_symmetry_cell_setting monoclinic
_symmetry_space_group_name_Hall '-C 2yc'
_symmetry_space_group_name_H-M 'C 1 2/c 1'
_atom_sites_solution_hydrogens geom
_atom_sites_solution_primary direct
_atom_sites_solution_secondary difmap
_audit_creation_method SHELXL-97
_audit_update_record
;
2015-05-03 deposited with the CCDC.
2015-06-02 downloaded from the CCDC.
;
_cell_angle_alpha 90.00
_cell_angle_beta 95.409(2)
_cell_angle_gamma 90.00
_cell_formula_units_Z 4
_cell_length_a 25.7551(14)
_cell_length_b 20.5086(8)
_cell_length_c 24.6987(14)
_cell_measurement_temperature 100(2)
_cell_measurement_theta_max 26.45
_cell_measurement_theta_min 1.27
_cell_volume 12987.8(11)
_computing_structure_refinement 'SHELXL-97 (Sheldrick, 1997)'
_computing_structure_solution 'SHELXS-97 (Sheldrick, 1990)'
_diffrn_ambient_temperature 100(2)
_diffrn_measured_fraction_theta_full 0.974
_diffrn_measured_fraction_theta_max 0.974
_diffrn_measurement_device_type ccd
_diffrn_measurement_method none
_diffrn_radiation_monochromator graphite
_diffrn_radiation_source 'fine-focus sealed tube'
_diffrn_radiation_type MoK\a
_diffrn_radiation_wavelength 0.71073
_diffrn_reflns_av_R_equivalents 0.0502
_diffrn_reflns_av_sigmaI/netI 0.0911
_diffrn_reflns_limit_h_max 32
_diffrn_reflns_limit_h_min -32
_diffrn_reflns_limit_k_max 25
_diffrn_reflns_limit_k_min -14
_diffrn_reflns_limit_l_max 23
_diffrn_reflns_limit_l_min -30
_diffrn_reflns_number 34353
_diffrn_reflns_theta_full 26.45
_diffrn_reflns_theta_max 26.45
_diffrn_reflns_theta_min 1.27
_diffrn_standards_decay_% none
_exptl_absorpt_coefficient_mu 0.736
_exptl_absorpt_correction_type none
_exptl_crystal_colour red
_exptl_crystal_density_diffrn 0.995
_exptl_crystal_density_method 'not measured'
_exptl_crystal_description block
_exptl_crystal_F_000 4040
_exptl_crystal_size_max 0.24
_exptl_crystal_size_mid 0.15
_exptl_crystal_size_min 0.11
_refine_diff_density_max 1.312
_refine_diff_density_min -0.737
_refine_diff_density_rms 0.150
_refine_ls_extinction_method none
_refine_ls_goodness_of_fit_ref 0.900
_refine_ls_hydrogen_treatment mixed
_refine_ls_matrix_type full
_refine_ls_number_parameters 579
_refine_ls_number_reflns 13049
_refine_ls_number_restraints 0
_refine_ls_restrained_S_all 0.900
_refine_ls_R_factor_all 0.1053
_refine_ls_R_factor_gt 0.0660
_refine_ls_shift/su_max 0.000
_refine_ls_shift/su_mean 0.000
_refine_ls_structure_factor_coef Fsqd
_refine_ls_weighting_details 'calc w=1/[\s^2^(Fo^2^)+(0.1156P)^2^+0.0000P] where P=(Fo^2^+2Fc^2^)/3'
_refine_ls_weighting_scheme calc
_refine_ls_wR_factor_gt 0.1768
_refine_ls_wR_factor_ref 0.1932
_reflns_number_gt 7048
_reflns_number_total 13049
_reflns_threshold_expression >2sigma(I)
_cod_data_source_file c5cc03778f2.cif
_cod_data_source_block sq
_cod_original_sg_symbol_H-M C2/c
_cod_database_code 7117454

loop_
_symmetry_equiv_pos_as_xyz
'x, y, z'
'-x, y, -z+1/2'
'x+1/2, y+1/2, z'
'-x+1/2, y+1/2, -z+1/2'
'-x, -y, -z'
'x, -y, z-1/2'
'-x+1/2, -y+1/2, -z'
'x+1/2, -y+1/2, z-1/2'

loop_
_atom_site_label
_atom_site_type_symbol
_atom_site_fract_x
_atom_site_fract_y
_atom_site_fract_z
_atom_site_U_iso_or_equiv
_atom_site_adp_type
_atom_site_occupancy
_atom_site_symmetry_multiplicity
_atom_site_calc_flag
_atom_site_refinement_flags
Cu1 Cu 0.28817(2) 0.00364(2) 0.12680(2) 0.03826(16) Uani 1 1 d .
Cu2 Cu 0.27397(2) -0.00959(2) 0.02282(2) 0.03528(16) Uani 1 1 d .
P1 P 0.28320(4) -0.09687(5) 0.08469(4) 0.0309(3) Uani 1 1 d .
P2 P 0.35228(5) 0.03505(5) 0.01317(5) 0.0395(3) Uani 1 1 d .
N1 N 0.33219(14) -0.04441(16) 0.18821(14) 0.0375(8) Uani 1 1 d .
N2 N 0.24778(14) -0.07957(16) -0.03160(15) 0.0393(9) Uani 1 1 d .
N3 N 0.31423(15) 0.09735(16) 0.12898(15) 0.0443(9) Uani 1 1 d .
N4 N 0.35831(18) -0.0506(2) -0.07760(18) 0.0580(11) Uani 1 1 d .
N100 N 0.21575(16) 0.01695(18) 0.15199(18) 0.0513(11) Uani 1 1 d .
N200 N 0.21457(14) 0.05190(17) 0.01915(16) 0.0442(9) Uani 1 1 d .
C1 C 0.33603(16) -0.13375(18) 0.12753(17) 0.0334(9) Uani 1 1 d .
C2 C 0.35970(16) -0.18053(18) 0.10074(19) 0.0363(10) Uani 1 1 d .
C3 C 0.40711(18) -0.2209(2) 0.1229(2) 0.0498(12) Uani 1 1 d .
H3A H 0.4349 -0.1915 0.1362 0.060 Uiso 1 1 calc R
H3B H 0.3977 -0.2466 0.1535 0.060 Uiso 1 1 calc R
C4 C 0.4269(3) -0.2652(4) 0.0822(3) 0.119(3) Uani 1 1 d .
H4A H 0.4638 -0.2559 0.0827 0.143 Uiso 1 1 calc R
H4B H 0.4243 -0.3088 0.0969 0.143 Uiso 1 1 calc R
C5 C 0.4102(4) -0.2692(6) 0.0332(4) 0.186(6) Uani 1 1 d .
H5A H 0.4074 -0.3155 0.0253 0.223 Uiso 1 1 calc R
H5B H 0.4380 -0.2529 0.0130 0.223 Uiso 1 1 calc R
C6 C 0.36116(18) -0.2393(2) 0.0073(2) 0.0476(12) Uani 1 1 d .
H6A H 0.3359 -0.2736 -0.0021 0.057 Uiso 1 1 calc R
H6B H 0.3685 -0.2179 -0.0262 0.057 Uiso 1 1 calc R
C7 C 0.33747(16) -0.18989(18) 0.04391(19) 0.0359(10) Uani 1 1 d .
C8 C 0.29717(16) -0.15054(18) 0.02901(17) 0.0322(9) Uani 1 1 d .
C9 C 0.26687(16) -0.14074(18) -0.02359(18) 0.0350(10) Uani 1 1 d .
C10 C 0.25523(19) -0.1894(2) -0.06252(19) 0.0452(11) Uani 1 1 d .
H10 H 0.2680 -0.2315 -0.0567 0.054 Uiso 1 1 calc R
C11 C 0.2244(2) -0.1741(2) -0.1100(2) 0.0499(12) Uani 1 1 d .
H11 H 0.2173 -0.2060 -0.1364 0.060 Uiso 1 1 calc R
C12 C 0.2047(2) -0.1140(2) -0.1183(2) 0.0539(13) Uani 1 1 d .
H12 H 0.1835 -0.1039 -0.1497 0.065 Uiso 1 1 calc R
C13 C 0.21719(19) -0.0668(2) -0.07813(18) 0.0487(12) Uani 1 1 d .
H13 H 0.2039 -0.0249 -0.0836 0.058 Uiso 1 1 calc R
C14 C 0.34881(16) -0.1062(2) 0.18165(17) 0.0361(10) Uani 1 1 d .
C15 C 0.37507(17) -0.1393(2) 0.22502(19) 0.0462(11) Uani 1 1 d .
H15 H 0.3852 -0.1824 0.2206 0.055 Uiso 1 1 calc R
C16 C 0.3862(2) -0.1090(3) 0.2743(2) 0.0596(14) Uani 1 1 d .
H16 H 0.4045 -0.1308 0.3031 0.072 Uiso 1 1 calc R
C17 C 0.3699(2) -0.0459(3) 0.2803(2) 0.0611(14) Uani 1 1 d .
H17 H 0.3769 -0.0241 0.3132 0.073 Uiso 1 1 calc R
C18 C 0.3429(2) -0.0159(2) 0.2367(2) 0.0535(13) Uani 1 1 d .
H18 H 0.3315 0.0267 0.2411 0.064 Uiso 1 1 calc R
C19 C 0.22346(15) -0.13149(18) 0.10709(17) 0.0322(9) Uani 1 1 d .
C20 C 0.17578(16) -0.1132(2) 0.07939(19) 0.0422(11) Uani 1 1 d .
H20 H 0.1749 -0.0840 0.0505 0.051 Uiso 1 1 calc R
C21 C 0.12990(18) -0.1391(2) 0.0955(2) 0.0533(13) Uani 1 1 d .
H21 H 0.0982 -0.1279 0.0767 0.064 Uiso 1 1 calc R
C22 C 0.1308(2) -0.1810(2) 0.1387(2) 0.0566(14) Uani 1 1 d .
H22 H 0.0998 -0.1982 0.1491 0.068 Uiso 1 1 calc R
C23 C 0.1775(2) -0.1977(2) 0.1667(2) 0.0546(13) Uani 1 1 d .
H23 H 0.1779 -0.2257 0.1963 0.065 Uiso 1 1 calc R
C24 C 0.22420(18) -0.1731(2) 0.15140(19) 0.0431(11) Uani 1 1 d .
H24 H 0.2557 -0.1845 0.1707 0.052 Uiso 1 1 calc R
C31 C 0.38309(17) 0.06231(19) 0.07773(19) 0.0410(11) Uani 1 1 d .
C32 C 0.42577(17) 0.0261(2) 0.0926(2) 0.0455(12) Uani 1 1 d .
C33 C 0.4569(2) 0.0321(3) 0.1469(3) 0.0670(16) Uani 1 1 d .
H33A H 0.4334 0.0382 0.1750 0.080 Uiso 1 1 calc R
H33B H 0.4794 0.0700 0.1469 0.080 Uiso 1 1 calc R
C34 C 0.4903(3) -0.0298(4) 0.1592(3) 0.107(3) Uani 1 1 d .
H34A H 0.5170 -0.0197 0.1884 0.128 Uiso 1 1 calc R
H34B H 0.4681 -0.0633 0.1725 0.128 Uiso 1 1 calc R
C35 C 0.5150(3) -0.0558(4) 0.1153(3) 0.109(3) Uani 1 1 d .
H35A H 0.5305 -0.0971 0.1270 0.130 Uiso 1 1 calc R
H35B H 0.5434 -0.0267 0.1085 0.130 Uiso 1 1 calc R
C36 C 0.48480(19) -0.0666(2) 0.0645(3) 0.0615(15) Uani 1 1 d .
H36A H 0.4724 -0.1113 0.0638 0.074 Uiso 1 1 calc R
H36B H 0.5076 -0.0620 0.0356 0.074 Uiso 1 1 calc R
C37 C 0.43813(17) -0.0219(2) 0.0521(2) 0.0472(12) Uani 1 1 d .
C38 C 0.40538(17) -0.0223(2) 0.0068(2) 0.0454(12) Uani 1 1 d .
C39 C 0.4013(2) -0.0637(2) -0.0439(2) 0.0493(13) Uani 1 1 d .
C40 C 0.4375(2) -0.1109(3) -0.0557(3) 0.078(2) Uani 1 1 d .
H40 H 0.4676 -0.1185 -0.0327 0.093 Uiso 1 1 calc R
C41 C 0.4261(3) -0.1468(2) -0.1048(3) 0.0759(19) Uani 1 1 d .
H41 H 0.4480 -0.1803 -0.1139 0.091 Uiso 1 1 calc R
C42 C 0.3821(3) -0.1313(3) -0.1385(3) 0.0803(19) Uani 1 1 d .
H42 H 0.3751 -0.1531 -0.1714 0.096 Uiso 1 1 calc R
C43 C 0.3498(3) -0.0853(3) -0.1241(3) 0.0713(17) Uani 1 1 d .
H43 H 0.3199 -0.0766 -0.1471 0.086 Uiso 1 1 calc R
C44 C 0.35940(18) 0.1134(2) 0.1098(2) 0.0455(11) Uani 1 1 d .
C45 C 0.3823(2) 0.1739(2) 0.1189(2) 0.0564(14) Uani 1 1 d .
H45 H 0.4138 0.1835 0.1051 0.068 Uiso 1 1 calc R
C46 C 0.3583(2) 0.2193(3) 0.1481(2) 0.0675(16) Uani 1 1 d .
H46 H 0.3735 0.2600 0.1546 0.081 Uiso 1 1 calc R
C47 C 0.3119(2) 0.2046(2) 0.1678(2) 0.0600(15) Uani 1 1 d .
H47 H 0.2948 0.2352 0.1876 0.072 Uiso 1 1 calc R
C48 C 0.2908(2) 0.1428(2) 0.1577(2) 0.0528(13) Uani 1 1 d .
H48 H 0.2593 0.1325 0.1713 0.063 Uiso 1 1 calc R
C49 C 0.3614(2) 0.1033(2) -0.0328(2) 0.0476(12) Uani 1 1 d .
C50 C 0.4049(2) 0.1440(2) -0.0244(2) 0.0564(14) Uani 1 1 d .
H50 H 0.4293 0.1368 0.0053 0.068 Uiso 1 1 calc R
C51 C 0.4122(2) 0.1945(2) -0.0595(3) 0.0657(17) Uani 1 1 d .
H51 H 0.4417 0.2206 -0.0543 0.079 Uiso 1 1 calc R
C52 C 0.3749(3) 0.2060(2) -0.1027(2) 0.0655(17) Uani 1 1 d .
H52 H 0.3796 0.2400 -0.1267 0.079 Uiso 1 1 calc R
C53 C 0.3323(3) 0.1687(3) -0.1103(2) 0.0730(18) Uani 1 1 d .
H53 H 0.3073 0.1774 -0.1391 0.088 Uiso 1 1 calc R
C54 C 0.3248(2) 0.1160(2) -0.0748(2) 0.0579(14) Uani 1 1 d .
H54 H 0.2950 0.0903 -0.0802 0.069 Uiso 1 1 calc R
C100 C 0.1779(3) 0.0241(3) 0.1678(3) 0.0773(18) Uani 1 1 d .
C101 C 0.1232(4) 0.0306(6) 0.1883(5) 0.166(5) Uani 1 1 d .
H10A H 0.0914(15) 0.050(3) 0.1503(18) 0.248 Uiso 1 1 calc R
H10B H 0.1251(7) 0.071(3) 0.227(2) 0.248 Uiso 1 1 calc R
H10C H 0.1089(14) -0.024(2) 0.205(3) 0.248 Uiso 1 1 calc R
C200 C 0.18744(17) 0.0952(2) 0.0220(2) 0.0447(11) Uani 1 1 d .
C201 C 0.1562(2) 0.1544(2) 0.0227(2) 0.0589(15) Uani 1 1 d .
H20A H 0.1537 0.1681 0.0600 0.071 Uiso 1 1 calc R
H20B H 0.1212 0.1460 0.0060 0.071 Uiso 1 1 calc R
C202 C 0.18193(18) 0.2087(2) -0.0089(2) 0.0547(14) Uani 1 1 d .
H20C H 0.1827 0.1954 -0.0465 0.066 Uiso 1 1 calc R
H20D H 0.1611 0.2481 -0.0083 0.066 Uiso 1 1 calc R
C203 C 0.23736(19) 0.2234(2) 0.0154(2) 0.0549(14) Uani 1 1 d .
H20E H 0.2366 0.2365 0.0530 0.066 Uiso 1 1 calc R
H20F H 0.2582 0.1840 0.0148 0.066 Uiso 1 1 calc R

loop_
_atom_site_aniso_label
_atom_site_aniso_U_11
_atom_site_aniso_U_22
_atom_site_aniso_U_33
_atom_site_aniso_U_23
_atom_site_aniso_U_13
_atom_site_aniso_U_12
Cu1 0.0458(3) 0.0279(3) 0.0416(3) -0.0039(2) 0.0066(3) 0.0030(2)
Cu2 0.0395(3) 0.0268(3) 0.0397(3) 0.0001(2) 0.0048(2) 0.0097(2)
P1 0.0347(6) 0.0241(5) 0.0344(6) -0.0008(4) 0.0057(5) 0.0045(4)
P2 0.0415(7) 0.0271(6) 0.0512(8) 0.0074(5) 0.0113(6) 0.0120(5)
N1 0.041(2) 0.036(2) 0.036(2) -0.0039(16) 0.0031(17) -0.0013(16)
N2 0.046(2) 0.035(2) 0.038(2) -0.0031(16) 0.0088(18) 0.0082(16)
N3 0.057(3) 0.0300(19) 0.046(2) -0.0029(16) 0.005(2) 0.0083(17)
N4 0.066(3) 0.054(3) 0.057(3) 0.004(2) 0.018(2) -0.009(2)
N100 0.052(3) 0.038(2) 0.066(3) -0.0177(19) 0.017(2) 0.0106(18)
N200 0.043(2) 0.035(2) 0.055(3) 0.0030(17) 0.010(2) 0.0103(17)
C1 0.033(2) 0.029(2) 0.038(3) 0.0055(18) 0.001(2) -0.0004(17)
C2 0.033(2) 0.025(2) 0.051(3) 0.0096(19) 0.008(2) 0.0013(17)
C3 0.043(3) 0.051(3) 0.057(3) 0.012(2) 0.012(2) 0.018(2)
C4 0.111(6) 0.152(7) 0.092(6) -0.033(5) -0.006(5) 0.094(6)
C5 0.161(9) 0.283(13) 0.103(7) -0.097(8) -0.045(6) 0.185(9)
C6 0.045(3) 0.045(3) 0.054(3) -0.008(2) 0.011(2) 0.009(2)
C7 0.038(2) 0.023(2) 0.048(3) -0.0002(18) 0.014(2) 0.0015(17)
C8 0.037(2) 0.025(2) 0.035(2) 0.0002(17) 0.008(2) -0.0010(17)
C9 0.039(2) 0.029(2) 0.039(3) -0.0032(18) 0.012(2) 0.0021(18)
C10 0.056(3) 0.036(2) 0.045(3) -0.004(2) 0.008(2) -0.007(2)
C11 0.063(3) 0.045(3) 0.043(3) -0.013(2) 0.007(3) -0.012(2)
C12 0.055(3) 0.060(3) 0.045(3) 0.002(2) -0.006(3) -0.001(2)
C13 0.059(3) 0.050(3) 0.037(3) 0.000(2) 0.000(2) 0.012(2)
C14 0.033(2) 0.038(2) 0.037(3) 0.0062(19) 0.005(2) -0.0057(18)
C15 0.040(3) 0.053(3) 0.045(3) 0.007(2) -0.001(2) -0.006(2)
C16 0.058(3) 0.075(4) 0.044(3) 0.007(3) -0.005(3) 0.000(3)
C17 0.065(4) 0.074(4) 0.042(3) -0.012(3) -0.007(3) 0.002(3)
C18 0.056(3) 0.056(3) 0.047(3) -0.013(2) -0.002(3) 0.003(2)
C19 0.033(2) 0.026(2) 0.039(2) -0.0069(17) 0.009(2) 0.0034(16)
C20 0.034(2) 0.044(3) 0.048(3) -0.005(2) 0.005(2) 0.0026(19)
C21 0.034(3) 0.053(3) 0.073(4) -0.019(3) 0.007(3) 0.002(2)
C22 0.046(3) 0.053(3) 0.076(4) -0.015(3) 0.031(3) -0.011(2)
C23 0.053(3) 0.059(3) 0.053(3) 0.010(2) 0.014(3) -0.006(2)
C24 0.041(3) 0.044(3) 0.045(3) -0.002(2) 0.009(2) 0.000(2)
C31 0.038(2) 0.030(2) 0.055(3) 0.012(2) 0.003(2) 0.0032(19)
C32 0.035(2) 0.040(2) 0.062(3) 0.014(2) 0.004(2) -0.005(2)
C33 0.041(3) 0.070(4) 0.090(5) 0.018(3) 0.007(3) -0.005(3)
C34 0.073(5) 0.174(7) 0.071(5) 0.045(5) 0.000(4) 0.065(5)
C35 0.100(6) 0.122(6) 0.099(6) 0.000(5) -0.011(5) 0.051(5)
C36 0.043(3) 0.045(3) 0.095(5) 0.016(3) 0.005(3) 0.017(2)
C37 0.027(2) 0.040(3) 0.076(4) 0.019(2) 0.010(2) 0.0001(19)
C38 0.036(2) 0.028(2) 0.077(4) 0.016(2) 0.027(3) 0.0073(18)
C39 0.058(3) 0.027(2) 0.068(4) 0.018(2) 0.034(3) 0.013(2)
C40 0.086(4) 0.051(3) 0.104(5) 0.025(3) 0.048(4) 0.023(3)
C41 0.103(5) 0.037(3) 0.095(5) -0.001(3) 0.048(4) 0.026(3)
C42 0.107(5) 0.047(3) 0.088(5) 0.006(3) 0.021(4) -0.003(3)
C43 0.093(5) 0.045(3) 0.078(4) 0.000(3) 0.024(4) -0.010(3)
C44 0.046(3) 0.038(2) 0.051(3) 0.004(2) -0.003(2) -0.007(2)
C45 0.065(3) 0.040(3) 0.064(4) 0.000(2) 0.004(3) -0.010(2)
C46 0.077(4) 0.046(3) 0.080(4) -0.012(3) 0.009(4) -0.013(3)
C47 0.084(4) 0.038(3) 0.057(4) -0.017(2) 0.004(3) 0.005(3)
C48 0.068(3) 0.040(3) 0.051(3) -0.005(2) 0.006(3) 0.002(2)
C49 0.059(3) 0.033(2) 0.053(3) 0.006(2) 0.017(3) 0.015(2)
C50 0.061(3) 0.038(3) 0.073(4) 0.013(2) 0.025(3) 0.017(2)
C51 0.080(4) 0.032(3) 0.090(5) 0.017(3) 0.028(4) 0.017(3)
C52 0.110(5) 0.038(3) 0.054(4) 0.009(3) 0.035(4) 0.023(3)
C53 0.124(6) 0.050(3) 0.045(3) 0.012(3) 0.008(4) 0.018(4)
C54 0.081(4) 0.050(3) 0.043(3) 0.000(2) 0.008(3) 0.005(3)
C100 0.070(4) 0.062(4) 0.104(5) -0.016(3) 0.028(4) 0.012(3)
C101 0.138(8) 0.185(9) 0.194(11) 0.004(8) 0.121(8) 0.047(7)
C200 0.033(2) 0.039(2) 0.062(3) 0.005(2) 0.008(2) 0.006(2)
C201 0.051(3) 0.036(3) 0.092(4) 0.015(3) 0.020(3) 0.018(2)
C202 0.041(3) 0.035(2) 0.091(4) 0.014(2) 0.019(3) 0.018(2)
C203 0.055(3) 0.034(2) 0.079(4) 0.010(2) 0.022(3) 0.016(2)

loop_
_atom_type_symbol
_atom_type_description
_atom_type_scat_dispersion_real
_atom_type_scat_dispersion_imag
_atom_type_scat_source
C C 0.0033 0.0016 'International Tables Vol C Tables 4.2.6.8 and 6.1.1.4'
H H 0.0000 0.0000 'International Tables Vol C Tables 4.2.6.8 and 6.1.1.4'
Cl Cl 0.1484 0.1585 'International Tables Vol C Tables 4.2.6.8 and 6.1.1.4'
Cu Cu 0.3201 1.2651 'International Tables Vol C Tables 4.2.6.8 and 6.1.1.4'
F F 0.0171 0.0103 'International Tables Vol C Tables 4.2.6.8 and 6.1.1.4'
N N 0.0061 0.0033 'International Tables Vol C Tables 4.2.6.8 and 6.1.1.4'
P P 0.1023 0.0942 'International Tables Vol C Tables 4.2.6.8 and 6.1.1.4'
B B 0.0013 0.0007 'International Tables Vol C Tables 4.2.6.8 and 6.1.1.4'

loop_
_geom_angle_atom_site_label_1
_geom_angle_atom_site_label_2
_geom_angle_atom_site_label_3
_geom_angle
_geom_angle_site_symmetry_1
N3 Cu1 N100 100.04(15) .
N3 Cu1 N1 105.99(14) .
N100 Cu1 N1 107.19(16) .
N3 Cu1 P1 149.32(11) .
N100 Cu1 P1 104.10(11) .
N1 Cu1 P1 84.71(10) .
N3 Cu1 Cu2 98.13(11) .
N100 Cu1 Cu2 105.69(13) .
N1 Cu1 Cu2 134.57(10) .
P1 Cu1 Cu2 57.28(3) .
N200 Cu2 N2 102.27(15) .
N200 Cu2 P2 115.68(11) .
N2 Cu2 P2 117.48(11) .
N200 Cu2 P1 123.07(11) .
N2 Cu2 P1 84.23(10) .
P2 Cu2 P1 110.01(4) .
N200 Cu2 Cu1 90.87(11) .
N2 Cu2 Cu1 137.70(10) .
P2 Cu2 Cu1 91.05(4) .
P1 Cu2 Cu1 55.64(3) .
C1 P1 C8 89.87(19) .
C1 P1 C19 105.60(19) .
C8 P1 C19 103.03(18) .
C1 P1 Cu1 95.92(13) .
C8 P1 Cu1 150.78(13) .
C19 P1 Cu1 102.90(12) .
C1 P1 Cu2 136.30(13) .
C8 P1 Cu2 89.11(13) .
C19 P1 Cu2 117.15(14) .
Cu1 P1 Cu2 67.08(3) .
C31 P2 C38 90.3(2) .
C31 P2 C49 103.9(2) .
C38 P2 C49 107.4(2) .
C31 P2 Cu2 110.93(15) .
C38 P2 Cu2 115.75(14) .
C49 P2 Cu2 123.06(17) .
C18 N1 C14 118.4(4) .
C18 N1 Cu1 120.2(3) .
C14 N1 Cu1 121.3(3) .
C9 N2 C13 118.5(4) .
C9 N2 Cu2 117.6(3) .
C13 N2 Cu2 123.5(3) .
C44 N3 C48 117.6(4) .
C44 N3 Cu1 121.2(3) .
C48 N3 Cu1 120.3(3) .
C39 N4 C43 118.5(5) .
C100 N100 Cu1 176.9(5) .
C200 N200 Cu2 166.6(4) .
C2 C1 C14 130.8(4) .
C2 C1 P1 111.2(3) .
C14 C1 P1 117.8(3) .
C1 C2 C7 114.0(4) .
C1 C2 C3 126.4(4) .
C7 C2 C3 119.6(4) .
C4 C3 C2 113.7(5) .
C5 C4 C3 126.2(6) .
C4 C5 C6 126.0(6) .
C5 C6 C7 112.9(5) .
C8 C7 C2 113.8(4) .
C8 C7 C6 125.6(4) .
C2 C7 C6 120.6(4) .
C7 C8 C9 131.4(4) .
C7 C8 P1 111.1(3) .
C9 C8 P1 117.4(3) .
N2 C9 C10 120.6(4) .
N2 C9 C8 114.3(3) .
C10 C9 C8 125.0(4) .
C11 C10 C9 119.1(4) .
C12 C11 C10 121.0(4) .
C11 C12 C13 117.9(5) .
N2 C13 C12 122.8(4) .
N1 C14 C15 120.1(4) .
N1 C14 C1 115.2(4) .
C15 C14 C1 124.7(4) .
C16 C15 C14 120.6(5) .
C17 C16 C15 118.8(5) .
C18 C17 C16 118.4(5) .
N1 C18 C17 123.6(5) .
C24 C19 C20 119.8(4) .
C24 C19 P1 121.9(3) .
C20 C19 P1 118.2(3) .
C21 C20 C19 119.3(5) .
C22 C21 C20 120.8(5) .
C21 C22 C23 119.9(5) .
C22 C23 C24 120.8(5) .
C19 C24 C23 119.4(4) .
C32 C31 C44 127.6(5) .
C32 C31 P2 110.5(4) .
C44 C31 P2 121.6(3) .
C31 C32 C37 114.1(5) .
C31 C32 C33 123.4(5) .
C37 C32 C33 122.5(4) .
C32 C33 C34 110.3(5) .
C35 C34 C33 116.2(6) .
C34 C35 C36 119.0(6) .
C35 C36 C37 116.0(5) .
C38 C37 C32 114.7(4) .
C38 C37 C36 126.1(5) .
C32 C37 C36 119.1(5) .
C37 C38 C39 133.5(4) .
C37 C38 P2 110.0(4) .
C39 C38 P2 116.2(4) .
N4 C39 C40 122.4(5) .
N4 C39 C38 112.9(4) .
C40 C39 C38 124.6(5) .
C39 C40 C41 116.6(6) .
C42 C41 C40 119.1(5) .
C43 C42 C41 120.1(7) .
C42 C43 N4 123.2(7) .
N3 C44 C45 122.3(5) .
N3 C44 C31 115.6(4) .
C45 C44 C31 122.1(4) .
C46 C45 C44 119.5(5) .
C45 C46 C47 119.6(5) .
C46 C47 C48 118.4(5) .
N3 C48 C47 122.5(5) .
C54 C49 C50 119.2(5) .
C54 C49 P2 120.0(4) .
C50 C49 P2 120.8(4) .
C51 C50 C49 120.7(5) .
C50 C51 C52 119.3(6) .
C53 C52 C51 120.7(5) .
C52 C53 C54 120.5(6) .
C49 C54 C53 119.6(6) .
N100 C100 C101 176.7(8) .
N200 C200 C201 174.3(5) .
C200 C201 C202 109.3(4) .
C203 C202 C201 112.0(4) .
C203 C203 C202 112.1(5) 7

loop_
_geom_bond_atom_site_label_1
_geom_bond_atom_site_label_2
_geom_bond_distance
_geom_bond_site_symmetry_2
Cu1 N3 2.035(4) .
Cu1 N100 2.039(4) .
Cu1 N1 2.057(4) .
Cu1 P1 2.3069(11) .
Cu1 Cu2 2.5740(8) .
Cu2 N200 1.978(4) .
Cu2 N2 2.037(4) .
Cu2 P2 2.2481(13) .
Cu2 P1 2.3511(11) .
P1 C1 1.809(4) .
P1 C8 1.824(4) .
P1 C19 1.827(4) .
P2 C31 1.802(5) .
P2 C38 1.822(4) .
P2 C49 1.830(5) .
N1 C18 1.339(6) .
N1 C14 1.353(5) .
N2 C9 1.355(5) .
N2 C13 1.356(5) .
N3 C44 1.338(6) .
N3 C48 1.349(6) .
N4 C39 1.349(6) .
N4 C43 1.351(7) .
N100 C100 1.094(7) .
N200 C200 1.136(5) .
C1 C2 1.344(6) .
C1 C14 1.460(6) .
C2 C7 1.478(6) .
C2 C3 1.533(6) .
C3 C4 1.480(7) .
C4 C5 1.249(9) .
C5 C6 1.493(8) .
C6 C7 1.524(6) .
C7 C8 1.339(6) .
C8 C9 1.465(6) .
C9 C10 1.399(6) .
C10 C11 1.388(7) .
C11 C12 1.342(7) .
C12 C13 1.401(7) .
C14 C15 1.388(6) .
C15 C16 1.373(7) .
C16 C17 1.372(7) .
C17 C18 1.371(7) .
C19 C24 1.387(6) .
C19 C20 1.400(6) .
C20 C21 1.388(6) .
C21 C22 1.368(7) .
C22 C23 1.373(7) .
C23 C24 1.389(6) .
C31 C32 1.349(6) .
C31 C44 1.479(6) .
C32 C37 1.460(7) .
C32 C33 1.500(7) .
C33 C34 1.548(8) .
C34 C35 1.414(9) .
C35 C36 1.428(8) .
C36 C37 1.520(6) .
C37 C38 1.336(7) .
C38 C39 1.506(7) .
C39 C40 1.394(7) .
C40 C41 1.426(9) .
C41 C42 1.378(9) .
C42 C43 1.328(8) .
C44 C45 1.384(6) .
C45 C46 1.359(7) .
C46 C47 1.368(7) .
C47 C48 1.391(7) .
C49 C54 1.361(7) .
C49 C50 1.398(7) .
C50 C51 1.374(7) .
C51 C52 1.387(8) .
C52 C53 1.337(8) .
C53 C54 1.416(7) .
C100 C101 1.546(10) .
C200 C201 1.458(6) .
C201 C202 1.545(6) .
C202 C203 1.525(7) .
C203 C203 1.512(9) 7
